data_7039515
loop_
_publ_author_name
'Zhao, Minggang'
'Wang, Lixia'
'Li, Pangpang'
'Ma, Jianping'
'Zheng, Wenjun'

_publ_section_title
;
 1,2,4-Diazaphospholide complexes of lanthanum(iii), cerium(iii),
 neodymium(iii), praseodymium(iii), and samarium(iii): synthesis, X-ray
 structural characterization, and magnetic susceptibility studies.
;
_journal_issue 27
_journal_name_full 'Dalton transactions (Cambridge, England : 2003)'
_journal_page_first 11172
_journal_page_last 11181
_journal_paper_doi 10.1039/c6dt00696e
_journal_volume 45
_journal_year 2016
_chemical_formula_sum 'C38 H70 La N6 O2 P3'
_chemical_formula_weight 874.82
_chemical_name_systematic
; 
 ? 
;
_space_group_IT_number 15
_symmetry_cell_setting monoclinic
_symmetry_space_group_name_Hall '-C 2yc'
_symmetry_space_group_name_H-M 'C 1 2/c 1'
_atom_sites_solution_hydrogens geom
_atom_sites_solution_primary direct
_atom_sites_solution_secondary difmap
_audit_creation_method SHELXL-97
_audit_update_record
;
2016-04-22 deposited with the CCDC.
2016-05-27 downloaded from the CCDC.
;
_cell_angle_alpha 90.00
_cell_angle_beta 102.571(2)
_cell_angle_gamma 90.00
_cell_formula_units_Z 4
_cell_length_a 18.7069(5)
_cell_length_b 12.8790(3)
_cell_length_c 20.3131(5)
_cell_measurement_reflns_used 4524
_cell_measurement_temperature 293(2)
_cell_measurement_theta_max 29.3400
_cell_measurement_theta_min 3.5970
_cell_volume 4776.6(2)
_computing_cell_refinement
;
CrysAlisPro, Agilent Technologies,
Version 1.171.37.33 (release 27-03-2014 CrysAlis171 .NET)
(compiled Mar 27 2014,17:12:48)
;
_computing_data_collection
;
CrysAlisPro, Agilent Technologies,
Version 1.171.37.33 (release 27-03-2014 CrysAlis171 .NET)
(compiled Mar 27 2014,17:12:48)
;
_computing_data_reduction
;
CrysAlisPro, Agilent Technologies,
Version 1.171.37.33 (release 27-03-2014 CrysAlis171 .NET)
(compiled Mar 27 2014,17:12:48)
;
_computing_molecular_graphics 'Bruker SHELXTL'
_computing_publication_material 'Bruker SHELXTL'
_computing_structure_refinement 'SHELXL-97 (Sheldrick, 1997)'
_computing_structure_solution 'SHELXS-97 (Sheldrick, 1990)'
_diffrn_ambient_temperature 298(2)
_diffrn_detector 'CCD plate'
_diffrn_detector_area_resol_mean 16.0251
_diffrn_detector_type Eos
_diffrn_measured_fraction_theta_full 0.998
_diffrn_measured_fraction_theta_max 0.998
_diffrn_measurement_device 'four-circle diffractometer'
_diffrn_measurement_device_type 'Xcalibur, Eos'
_diffrn_measurement_method '\w scans'
_diffrn_radiation_monochromator graphite
_diffrn_radiation_probe x-ray
_diffrn_radiation_type 'Mo K\a'
_diffrn_radiation_wavelength 0.71073
_diffrn_reflns_av_R_equivalents 0.0210
_diffrn_reflns_av_unetI/netI 0.0331
_diffrn_reflns_limit_h_max 22
_diffrn_reflns_limit_h_min -22
_diffrn_reflns_limit_k_max 15
_diffrn_reflns_limit_k_min -9
_diffrn_reflns_limit_l_max 24
_diffrn_reflns_limit_l_min -24
_diffrn_reflns_number 9962
_diffrn_reflns_theta_full 25.68
_diffrn_reflns_theta_max 25.68
_diffrn_reflns_theta_min 3.16
_diffrn_source 'Enhance (Mo) X-ray Source'
_diffrn_standards_decay_% none
_diffrn_standards_interval_count 1
_diffrn_standards_interval_time 15
_diffrn_standards_number 11328
_exptl_absorpt_coefficient_mu 1.029
_exptl_absorpt_correction_T_max 1.00000
_exptl_absorpt_correction_T_min 0.87734
_exptl_absorpt_correction_type multi-scan
_exptl_absorpt_process_details
;
CrysAlisPro, Agilent Technologies,
Version 1.171.37.33 (release 27-03-2014 CrysAlis171 .NET)
(compiled Mar 27 2014,17:12:48)
Empirical absorption correction using spherical harmonics,
 implemented in SCALE3 ABSPACK scaling algorithm.
;
_exptl_crystal_colour colourless
_exptl_crystal_density_diffrn 1.216
_exptl_crystal_density_method 'not measured'
_exptl_crystal_description block
_exptl_crystal_F_000 1832
_exptl_crystal_size_max 0.30
_exptl_crystal_size_mid 0.23
_exptl_crystal_size_min 0.10
_refine_diff_density_max 0.622
_refine_diff_density_min -0.521
_refine_diff_density_rms 0.061
_refine_ls_extinction_method none
_refine_ls_goodness_of_fit_ref 1.051
_refine_ls_hydrogen_treatment constr
_refine_ls_matrix_type full
_refine_ls_number_parameters 330
_refine_ls_number_reflns 4531
_refine_ls_number_restraints 193
_refine_ls_restrained_S_all 1.084
_refine_ls_R_factor_all 0.0386
_refine_ls_R_factor_gt 0.0331
_refine_ls_shift/su_max 0.001
_refine_ls_shift/su_mean 0.000
_refine_ls_structure_factor_coef Fsqd
_refine_ls_weighting_details 'calc w=1/[\s^2^(Fo^2^)+(0.0418P)^2^+4.6086P] where P=(Fo^2^+2Fc^2^)/3'
_refine_ls_weighting_scheme calc
_refine_ls_wR_factor_gt 0.0799
_refine_ls_wR_factor_ref 0.0837
_reflns_number_gt 4120
_reflns_number_total 4531
_reflns_threshold_expression >2sigma(I)
_cod_data_source_file c6dt00696e2.cif
_cod_data_source_block 140712-2
_cod_depositor_comments 'Adding full bibliography for 7039512--7039521.cif.'
_cod_original_sg_symbol_H-M C2/c
_cod_database_code 7039515

loop_
_symmetry_equiv_pos_as_xyz
'x, y, z'
'-x, y, -z+1/2'
'x+1/2, y+1/2, z'
'-x+1/2, y+1/2, -z+1/2'
'-x, -y, -z'
'x, -y, z-1/2'
'-x+1/2, -y+1/2, -z'
'x+1/2, -y+1/2, z-1/2'

loop_
_atom_site_label
_atom_site_type_symbol
_atom_site_fract_x
_atom_site_fract_y
_atom_site_fract_z
_atom_site_U_iso_or_equiv
_atom_site_adp_type
_atom_site_occupancy
_atom_site_symmetry_multiplicity
_atom_site_calc_flag
_atom_site_refinement_flags
_atom_site_disorder_assembly
_atom_site_disorder_group
C4 C 0.86562(19) 0.2262(3) 0.90548(16) 0.0605(9) Uani 1 1 d D . .
C5 C 0.89272(18) 0.3330(3) 0.88998(15) 0.0461(7) Uani 1 1 d . A .
C6 C 0.92548(16) 0.5099(3) 0.87090(15) 0.0433(7) Uani 1 1 d . A .
C7 C 0.9385(2) 0.6254(3) 0.86312(18) 0.0552(8) Uani 1 1 d . . .
C8 C 0.8869(3) 0.6649(3) 0.7993(3) 0.0842(14) Uani 1 1 d . . .
H8A H 0.8971 0.7366 0.7926 0.126 Uiso 1 1 calc R . .
H8B H 0.8371 0.6578 0.8039 0.126 Uiso 1 1 calc R . .
H8C H 0.8939 0.6250 0.7613 0.126 Uiso 1 1 calc R . .
C9 C 0.9230(3) 0.6849(3) 0.9241(3) 0.0926(16) Uani 1 1 d . . .
H9A H 0.9533 0.6579 0.9648 0.139 Uiso 1 1 calc R . .
H9B H 0.8724 0.6769 0.9257 0.139 Uiso 1 1 calc R . .
H9C H 0.9337 0.7572 0.9199 0.139 Uiso 1 1 calc R . .
C10 C 1.0177(3) 0.6445(3) 0.8596(3) 0.0849(14) Uani 1 1 d . . .
H10A H 1.0300 0.6018 0.8250 0.127 Uiso 1 1 calc R . .
H10B H 1.0491 0.6275 0.9023 0.127 Uiso 1 1 calc R . .
H10C H 1.0240 0.7162 0.8495 0.127 Uiso 1 1 calc R . .
C11 C 0.94299(18) 0.0439(3) 0.70964(19) 0.0568(9) Uani 1 1 d . . .
C12 C 0.8739(7) 0.0303(7) 0.6536(6) 0.0870(16) Uani 0.542(5) 1 d PDU A 1
C13 C 0.8490(5) -0.0824(7) 0.6490(6) 0.0962(18) Uani 0.542(5) 1 d PDU A 1
H13A H 0.8347 -0.1017 0.6899 0.144 Uiso 0.542(5) 1 calc PR A 1
H13B H 0.8885 -0.1261 0.6426 0.144 Uiso 0.542(5) 1 calc PR A 1
H13C H 0.8081 -0.0905 0.6115 0.144 Uiso 0.542(5) 1 calc PR A 1
C14 C 0.8131(5) 0.1023(8) 0.6645(6) 0.091(2) Uani 0.542(5) 1 d PDU A 1
H14A H 0.7736 0.1009 0.6255 0.136 Uiso 0.542(5) 1 calc PR A 1
H14B H 0.8318 0.1718 0.6719 0.136 Uiso 0.542(5) 1 calc PR A 1
H14C H 0.7957 0.0796 0.7032 0.136 Uiso 0.542(5) 1 calc PR A 1
C15 C 0.8884(5) 0.0573(8) 0.5833(4) 0.103(2) Uani 0.542(5) 1 d PDU A 1
H15A H 0.8457 0.0410 0.5491 0.155 Uiso 0.542(5) 1 calc PR A 1
H15B H 0.9293 0.0176 0.5757 0.155 Uiso 0.542(5) 1 calc PR A 1
H15C H 0.8991 0.1300 0.5815 0.155 Uiso 0.542(5) 1 calc PR A 1
C16 C 1.1293(7) 0.3952(19) 0.9048(5) 0.093(4) Uani 0.547(17) 1 d PDU A 3
H16A H 1.1250 0.3303 0.9279 0.112 Uiso 0.547(17) 1 calc PR A 3
H16B H 1.0942 0.4444 0.9154 0.112 Uiso 0.547(17) 1 calc PR A 3
C17 C 1.2057(5) 0.4373(14) 0.9245(6) 0.101(3) Uani 0.547(17) 1 d PDU A 3
H17A H 1.2303 0.4135 0.9690 0.121 Uiso 0.547(17) 1 calc PR A 3
H17B H 1.2060 0.5126 0.9236 0.121 Uiso 0.547(17) 1 calc PR A 3
C18 C 1.2405(7) 0.3916(13) 0.8697(7) 0.098(3) Uani 0.547(17) 1 d PDU A 3
H18A H 1.2838 0.4303 0.8658 0.118 Uiso 0.547(17) 1 calc PR A 3
H18B H 1.2537 0.3195 0.8790 0.118 Uiso 0.547(17) 1 calc PR A 3
C19 C 1.1819(6) 0.4017(16) 0.8072(7) 0.092(4) Uani 0.547(17) 1 d PDU A 3
H19A H 1.1802 0.4712 0.7886 0.110 Uiso 0.547(17) 1 calc PR A 3
H19B H 1.1884 0.3519 0.7731 0.110 Uiso 0.547(17) 1 calc PR A 3
C12' C 0.8686(9) 0.0244(9) 0.6660(7) 0.0867(17) Uani 0.458(5) 1 d PDU A 2
C13' C 0.8323(6) 0.1249(9) 0.6369(7) 0.092(2) Uani 0.458(5) 1 d PDU A 2
H13D H 0.8598 0.1548 0.6069 0.138 Uiso 0.458(5) 1 calc PR A 2
H13E H 0.8309 0.1727 0.6729 0.138 Uiso 0.458(5) 1 calc PR A 2
H13F H 0.7833 0.1107 0.6126 0.138 Uiso 0.458(5) 1 calc PR A 2
C14' C 0.8775(6) -0.0485(10) 0.6097(6) 0.0978(19) Uani 0.458(5) 1 d PDU A 2
H14D H 0.9120 -0.0195 0.5861 0.147 Uiso 0.458(5) 1 calc PR A 2
H14E H 0.8311 -0.0575 0.5790 0.147 Uiso 0.458(5) 1 calc PR A 2
H14F H 0.8951 -0.1145 0.6285 0.147 Uiso 0.458(5) 1 calc PR A 2
C15' C 0.8166(5) -0.0250(9) 0.7075(5) 0.096(2) Uani 0.458(5) 1 d PDU A 2
H15D H 0.7692 -0.0356 0.6787 0.144 Uiso 0.458(5) 1 calc PR A 2
H15E H 0.8123 0.0205 0.7438 0.144 Uiso 0.458(5) 1 calc PR A 2
H15F H 0.8362 -0.0906 0.7254 0.144 Uiso 0.458(5) 1 calc PR A 2
C16' C 1.1188(6) 0.381(2) 0.9043(4) 0.071(3) Uani 0.453(17) 1 d PDU A 4
H16C H 1.0917 0.3222 0.9165 0.085 Uiso 0.453(17) 1 calc PR A 4
H16D H 1.0971 0.4443 0.9165 0.085 Uiso 0.453(17) 1 calc PR A 4
C17' C 1.1985(5) 0.3741(14) 0.9401(5) 0.077(3) Uani 0.453(17) 1 d PDU A 4
H17C H 1.2082 0.4208 0.9784 0.092 Uiso 0.453(17) 1 calc PR A 4
H17D H 1.2104 0.3040 0.9563 0.092 Uiso 0.453(17) 1 calc PR A 4
C18' C 1.2438(7) 0.4037(15) 0.8908(6) 0.077(3) Uani 0.453(17) 1 d PDU A 4
H18C H 1.2804 0.3512 0.8888 0.093 Uiso 0.453(17) 1 calc PR A 4
H18D H 1.2681 0.4698 0.9028 0.093 Uiso 0.453(17) 1 calc PR A 4
C19' C 1.1889(5) 0.4113(17) 0.8248(6) 0.067(3) Uani 0.453(17) 1 d PDU A 4
H19C H 1.1866 0.4824 0.8087 0.081 Uiso 0.453(17) 1 calc PR A 4
H19D H 1.2044 0.3677 0.7916 0.081 Uiso 0.453(17) 1 calc PR A 4
La1 La 1.0000 0.327976(18) 0.7500 0.03507(10) Uani 1 2 d S . .
N1 N 0.94703(13) 0.4429(2) 0.82927(12) 0.0413(6) Uani 1 1 d . A .
N2 N 0.92869(15) 0.34192(19) 0.84057(13) 0.0426(6) Uani 1 1 d . A .
N3 N 0.96718(14) 0.1394(2) 0.72693(14) 0.0462(6) Uani 1 1 d . . .
O1 O 1.11734(12) 0.3791(2) 0.83264(11) 0.0586(6) Uani 1 1 d D A .
P1 P 0.88023(5) 0.45098(8) 0.92800(4) 0.0565(2) Uani 1 1 d . . .
P2 P 1.0000 -0.05397(11) 0.7500 0.0832(6) Uani 1 2 d S . .
C1 C 0.8213(6) 0.2340(7) 0.9598(5) 0.070(3) Uani 0.576(18) 1 d PDU B 5
H1A H 0.8064 0.1658 0.9705 0.106 Uiso 0.576(18) 1 calc PR B 5
H1B H 0.7786 0.2760 0.9437 0.106 Uiso 0.576(18) 1 calc PR B 5
H1C H 0.8507 0.2651 0.9995 0.106 Uiso 0.576(18) 1 calc PR B 5
C2 C 0.9185(6) 0.1399(7) 0.9016(7) 0.095(3) Uani 0.576(18) 1 d PDU B 5
H2A H 0.9665 0.1590 0.9264 0.143 Uiso 0.576(18) 1 calc PR B 5
H2B H 0.9200 0.1276 0.8553 0.143 Uiso 0.576(18) 1 calc PR B 5
H2C H 0.9029 0.0778 0.9206 0.143 Uiso 0.576(18) 1 calc PR B 5
C3 C 0.7961(5) 0.2054(8) 0.8498(4) 0.076(3) Uani 0.576(18) 1 d PDU B 5
H3A H 0.8086 0.2064 0.8064 0.114 Uiso 0.576(18) 1 calc PR B 5
H3B H 0.7603 0.2582 0.8514 0.114 Uiso 0.576(18) 1 calc PR B 5
H3C H 0.7762 0.1387 0.8571 0.114 Uiso 0.576(18) 1 calc PR B 5
C1' C 0.8544(10) 0.2222(10) 0.9777(5) 0.077(4) Uani 0.424(18) 1 d PDU B 6
H1'1 H 0.8328 0.1569 0.9852 0.115 Uiso 0.424(18) 1 calc PR B 6
H1'2 H 0.8226 0.2778 0.9846 0.115 Uiso 0.424(18) 1 calc PR B 6
H1'3 H 0.9009 0.2294 1.0087 0.115 Uiso 0.424(18) 1 calc PR B 6
C3' C 0.8251(10) 0.1749(11) 0.8402(5) 0.091(4) Uani 0.424(18) 1 d PDU B 6
H3'1 H 0.8564 0.1733 0.8085 0.136 Uiso 0.424(18) 1 calc PR B 6
H3'2 H 0.7817 0.2140 0.8216 0.136 Uiso 0.424(18) 1 calc PR B 6
H3'3 H 0.8118 0.1053 0.8495 0.136 Uiso 0.424(18) 1 calc PR B 6
C2' C 0.9345(5) 0.1593(9) 0.9309(8) 0.075(4) Uani 0.424(18) 1 d PDU B 6
H2'1 H 0.9655 0.1927 0.9689 0.112 Uiso 0.424(18) 1 calc PR B 6
H2'2 H 0.9606 0.1513 0.8955 0.112 Uiso 0.424(18) 1 calc PR B 6
H2'3 H 0.9202 0.0923 0.9443 0.112 Uiso 0.424(18) 1 calc PR B 6

loop_
_atom_site_aniso_label
_atom_site_aniso_U_11
_atom_site_aniso_U_22
_atom_site_aniso_U_33
_atom_site_aniso_U_23
_atom_site_aniso_U_13
_atom_site_aniso_U_12
C4 0.078(2) 0.051(2) 0.061(2) 0.0009(18) 0.0316(18) -0.0151(19)
C5 0.0516(18) 0.049(2) 0.0387(15) 0.0020(14) 0.0125(13) -0.0062(15)
C6 0.0451(16) 0.0415(18) 0.0431(16) -0.0020(14) 0.0092(13) 0.0002(13)
C7 0.067(2) 0.0415(19) 0.060(2) -0.0092(17) 0.0210(17) -0.0010(16)
C8 0.102(4) 0.054(3) 0.092(3) 0.020(2) 0.011(3) 0.005(2)
C9 0.146(5) 0.049(3) 0.094(3) -0.020(2) 0.050(3) -0.001(3)
C10 0.083(3) 0.053(2) 0.124(4) -0.008(3) 0.033(3) -0.018(2)
C11 0.0469(18) 0.0354(18) 0.082(2) -0.0113(18) 0.0001(17) -0.0002(14)
C12 0.064(3) 0.071(3) 0.110(4) -0.025(3) -0.016(3) -0.005(2)
C13 0.074(3) 0.076(3) 0.120(4) -0.020(3) -0.020(3) -0.015(3)
C14 0.063(3) 0.079(3) 0.116(4) -0.021(3) -0.014(3) 0.001(3)
C15 0.082(4) 0.098(4) 0.111(4) -0.021(4) -0.020(3) -0.008(3)
C16 0.078(6) 0.119(7) 0.074(6) -0.037(5) -0.002(5) 0.002(5)
C17 0.080(5) 0.121(6) 0.089(5) -0.032(5) -0.010(4) -0.014(4)
C18 0.071(5) 0.116(6) 0.093(6) -0.029(5) -0.012(4) -0.017(4)
C19 0.064(5) 0.113(7) 0.089(7) -0.025(6) -0.005(5) -0.018(5)
C12' 0.064(3) 0.069(3) 0.111(4) -0.022(3) -0.017(3) -0.007(2)
C13' 0.068(3) 0.075(4) 0.114(4) -0.016(3) -0.022(3) -0.004(3)
C14' 0.079(3) 0.084(3) 0.114(4) -0.028(3) -0.016(3) -0.006(3)
C15' 0.068(4) 0.085(4) 0.117(5) -0.012(4) -0.015(4) -0.016(3)
C16' 0.063(6) 0.098(7) 0.042(5) -0.009(5) -0.011(4) 0.006(5)
C17' 0.065(5) 0.099(6) 0.055(4) -0.006(4) -0.014(3) -0.007(4)
C18' 0.057(4) 0.100(6) 0.061(5) -0.006(5) -0.017(4) -0.019(4)
C19' 0.041(5) 0.099(7) 0.052(5) 0.006(5) -0.011(4) -0.032(4)
La1 0.03940(15) 0.02946(14) 0.03673(14) 0.000 0.00910(10) 0.000
N1 0.0497(14) 0.0331(14) 0.0441(13) -0.0004(11) 0.0170(11) -0.0045(11)
N2 0.0539(15) 0.0348(14) 0.0422(13) 0.0016(11) 0.0177(12) -0.0063(11)
N3 0.0391(13) 0.0344(14) 0.0590(16) -0.0037(13) -0.0025(11) 0.0011(11)
O1 0.0527(14) 0.0664(17) 0.0540(13) -0.0114(13) 0.0057(11) -0.0085(12)
P1 0.0704(6) 0.0565(6) 0.0499(5) -0.0050(4) 0.0289(4) -0.0021(5)
P2 0.0658(9) 0.0308(7) 0.1372(15) 0.000 -0.0122(9) 0.000
C1 0.071(3) 0.073(3) 0.070(3) 0.0064(19) 0.021(2) -0.0036(19)
C2 0.097(4) 0.092(4) 0.097(4) 0.004(2) 0.023(2) -0.002(2)
C3 0.075(3) 0.071(3) 0.080(3) 0.0005(19) 0.0123(19) -0.0069(19)
C1' 0.078(4) 0.078(4) 0.076(4) 0.003(2) 0.020(2) -0.002(2)
C3' 0.092(5) 0.090(5) 0.091(5) -0.001(2) 0.021(2) -0.006(2)
C2' 0.078(4) 0.071(4) 0.076(4) 0.003(2) 0.019(2) -0.003(2)

loop_
_atom_type_symbol
_atom_type_description
_atom_type_scat_dispersion_real
_atom_type_scat_dispersion_imag
_atom_type_scat_source
C C 0.0033 0.0016 'International Tables Vol C Tables 4.2.6.8 and 6.1.1.4'
H H 0.0000 0.0000 'International Tables Vol C Tables 4.2.6.8 and 6.1.1.4'
N N 0.0061 0.0033 'International Tables Vol C Tables 4.2.6.8 and 6.1.1.4'
O O 0.0106 0.0060 'International Tables Vol C Tables 4.2.6.8 and 6.1.1.4'
P P 0.1023 0.0942 'International Tables Vol C Tables 4.2.6.8 and 6.1.1.4'
La La -0.2871 2.4523 'International Tables Vol C Tables 4.2.6.8 and 6.1.1.4'

loop_
_geom_angle_atom_site_label_1
_geom_angle_atom_site_label_2
_geom_angle_atom_site_label_3
_geom_angle
_geom_angle_site_symmetry_1
_geom_angle_site_symmetry_3
C2 C4 C1 123.8(7) . .
C2 C4 C5 113.9(5) . .
C1 C4 C5 110.5(4) . .
C2 C4 C1' 104.8(10) . .
C1 C4 C1' 25.2(5) . .
C5 C4 C1' 110.5(6) . .
C2 C4 C3' 80.9(7) . .
C1 C4 C3' 114.3(10) . .
C5 C4 C3' 109.6(6) . .
C1' C4 C3' 132.3(9) . .
C2 C4 C2' 24.8(5) . .
C1 C4 C2' 109.9(8) . .
C5 C4 C2' 106.4(5) . .
C1' C4 C2' 86.4(10) . .
C3' C4 C2' 105.6(8) . .
C2 C4 C3 106.9(6) . .
C1 C4 C3 92.1(8) . .
C5 C4 C3 105.7(4) . .
C1' C4 C3 115.2(9) . .
C3' C4 C3 27.4(6) . .
C2' C4 C3 130.9(7) . .
N2 C5 C4 118.7(3) . .
N2 C5 P1 113.4(2) . .
C4 C5 P1 127.8(2) . .
N1 C6 C7 119.4(3) . .
N1 C6 P1 113.3(2) . .
C7 C6 P1 127.2(2) . .
C10 C7 C6 110.1(3) . .
C10 C7 C8 110.5(4) . .
C6 C7 C8 109.2(3) . .
C10 C7 C9 108.2(4) . .
C6 C7 C9 110.0(3) . .
C8 C7 C9 108.9(4) . .
C7 C8 H8A 109.5 . .
C7 C8 H8B 109.5 . .
H8A C8 H8B 109.5 . .
C7 C8 H8C 109.5 . .
H8A C8 H8C 109.5 . .
H8B C8 H8C 109.5 . .
C7 C9 H9A 109.5 . .
C7 C9 H9B 109.5 . .
H9A C9 H9B 109.5 . .
C7 C9 H9C 109.5 . .
H9A C9 H9C 109.5 . .
H9B C9 H9C 109.5 . .
C7 C10 H10A 109.5 . .
C7 C10 H10B 109.5 . .
H10A C10 H10B 109.5 . .
C7 C10 H10C 109.5 . .
H10A C10 H10C 109.5 . .
H10B C10 H10C 109.5 . .
N3 C11 C12' 122.0(5) . .
N3 C11 C12 119.0(4) . .
C12' C11 C12 11.3(7) . .
N3 C11 P2 114.0(2) . .
C12' C11 P2 123.5(5) . .
C12 C11 P2 126.8(4) . .
C14 C12 C13 111.3(10) . .
C14 C12 C11 110.9(8) . .
C13 C12 C11 110.5(8) . .
C14 C12 C15 106.6(10) . .
C13 C12 C15 105.7(10) . .
C11 C12 C15 111.7(8) . .
C12 C13 H13A 109.5 . .
C12 C13 H13B 109.5 . .
H13A C13 H13B 109.5 . .
C12 C13 H13C 109.5 . .
H13A C13 H13C 109.5 . .
H13B C13 H13C 109.5 . .
C12 C14 H14A 109.5 . .
C12 C14 H14B 109.5 . .
H14A C14 H14B 109.5 . .
C12 C14 H14C 109.5 . .
H14A C14 H14C 109.5 . .
H14B C14 H14C 109.5 . .
C12 C15 H15A 109.5 . .
C12 C15 H15B 109.5 . .
H15A C15 H15B 109.5 . .
C12 C15 H15C 109.5 . .
H15A C15 H15C 109.5 . .
H15B C15 H15C 109.5 . .
O1 C16 C17 104.5(8) . .
O1 C16 H16A 110.9 . .
C17 C16 H16A 110.9 . .
O1 C16 H16B 110.9 . .
C17 C16 H16B 110.9 . .
H16A C16 H16B 108.9 . .
C16 C17 C18 101.5(10) . .
C16 C17 H17A 111.5 . .
C18 C17 H17A 111.5 . .
C16 C17 H17B 111.5 . .
C18 C17 H17B 111.5 . .
H17A C17 H17B 109.3 . .
C19 C18 C17 103.7(9) . .
C19 C18 H18A 111.0 . .
C17 C18 H18A 111.0 . .
C19 C18 H18B 111.0 . .
C17 C18 H18B 111.0 . .
H18A C18 H18B 109.0 . .
O1 C19 C18 101.2(9) . .
O1 C19 H19A 111.5 . .
C18 C19 H19A 111.5 . .
O1 C19 H19B 111.5 . .
C18 C19 H19B 111.5 . .
H19A C19 H19B 109.3 . .
C11 C12' C14' 108.0(9) . .
C11 C12' C13' 111.4(10) . .
C14' C12' C13' 110.3(11) . .
C11 C12' C15' 111.0(9) . .
C14' C12' C15' 109.9(11) . .
C13' C12' C15' 106.3(11) . .
C12' C13' H13D 109.5 . .
C12' C13' H13E 109.5 . .
H13D C13' H13E 109.5 . .
C12' C13' H13F 109.5 . .
H13D C13' H13F 109.5 . .
H13E C13' H13F 109.5 . .
C12' C14' H14D 109.5 . .
C12' C14' H14E 109.5 . .
H14D C14' H14E 109.5 . .
C12' C14' H14F 109.5 . .
H14D C14' H14F 109.5 . .
H14E C14' H14F 109.5 . .
C12' C15' H15D 109.5 . .
C12' C15' H15E 109.5 . .
H15D C15' H15E 109.5 . .
C12' C15' H15F 109.5 . .
H15D C15' H15F 109.5 . .
H15E C15' H15F 109.5 . .
O1 C16' C17' 106.4(8) . .
O1 C16' H16C 110.4 . .
C17' C16' H16C 110.4 . .
O1 C16' H16D 110.4 . .
C17' C16' H16D 110.4 . .
H16C C16' H16D 108.6 . .
C18' C17' C16' 107.9(9) . .
C18' C17' H17C 110.1 . .
C16' C17' H17C 110.1 . .
C18' C17' H17D 110.1 . .
C16' C17' H17D 110.1 . .
H17C C17' H17D 108.4 . .
C17' C18' C19' 103.7(9) . .
C17' C18' H18C 111.0 . .
C19' C18' H18C 111.0 . .
C17' C18' H18D 111.0 . .
C19' C18' H18D 111.0 . .
H18C C18' H18D 109.0 . .
O1 C19' C18' 110.7(8) . .
O1 C19' H19C 109.5 . .
C18' C19' H19C 109.5 . .
O1 C19' H19D 109.5 . .
C18' C19' H19D 109.5 . .
H19C C19' H19D 108.1 . .
N2 La1 N2 171.77(11) . 2_756
N2 La1 N3 93.35(9) . .
N2 La1 N3 94.57(9) 2_756 .
N2 La1 N3 94.57(9) . 2_756
N2 La1 N3 93.35(9) 2_756 2_756
N3 La1 N3 31.57(11) . 2_756
N2 La1 N1 31.66(8) . .
N2 La1 N1 140.14(8) 2_756 .
N3 La1 N1 124.42(9) . .
N3 La1 N1 123.73(9) 2_756 .
N2 La1 N1 140.14(8) . 2_756
N2 La1 N1 31.66(8) 2_756 2_756
N3 La1 N1 123.73(9) . 2_756
N3 La1 N1 124.42(9) 2_756 2_756
N1 La1 N1 108.78(11) . 2_756
N2 La1 O1 91.02(8) . .
N2 La1 O1 86.85(8) 2_756 .
N3 La1 O1 120.79(8) . .
N3 La1 O1 89.23(8) 2_756 .
N1 La1 O1 80.24(8) . .
N1 La1 O1 82.41(8) 2_756 .
N2 La1 O1 86.85(8) . 2_756
N2 La1 O1 91.02(8) 2_756 2_756
N3 La1 O1 89.23(8) . 2_756
N3 La1 O1 120.79(8) 2_756 2_756
N1 La1 O1 82.41(8) . 2_756
N1 La1 O1 80.24(8) 2_756 2_756
O1 La1 O1 149.98(12) . 2_756
C6 N1 N2 112.7(2) . .
C6 N1 La1 173.7(2) . .
N2 N1 La1 72.63(15) . .
C5 N2 N1 113.1(3) . .
C5 N2 La1 170.8(2) . .
N1 N2 La1 75.71(15) . .
C11 N3 N3 112.48(18) . 2_756
C11 N3 La1 173.3(2) . .
N3 N3 La1 74.22(6) 2_756 .
C19 O1 C19' 15.0(9) . .
C19 O1 C16 112.2(7) . .
C19' O1 C16 97.3(7) . .
C19 O1 C16' 121.5(8) . .
C19' O1 C16' 106.9(7) . .
C16 O1 C16' 10.6(13) . .
C19 O1 La1 119.0(6) . .
C19' O1 La1 133.7(5) . .
C16 O1 La1 128.7(5) . .
C16' O1 La1 119.4(5) . .
C5 P1 C6 87.35(15) . .
C11 P2 C11 86.9(2) 2_756 .
C4 C1 H1A 109.5 . .
C4 C1 H1B 109.5 . .
H1A C1 H1B 109.5 . .
C4 C1 H1C 109.5 . .
H1A C1 H1C 109.5 . .
H1B C1 H1C 109.5 . .
C4 C2 H2A 109.5 . .
C4 C2 H2B 109.5 . .
H2A C2 H2B 109.5 . .
C4 C2 H2C 109.5 . .
H2A C2 H2C 109.5 . .
H2B C2 H2C 109.5 . .
C4 C3 H3A 109.5 . .
C4 C3 H3B 109.5 . .
H3A C3 H3B 109.5 . .
C4 C3 H3C 109.5 . .
H3A C3 H3C 109.5 . .
H3B C3 H3C 109.5 . .
C4 C1' H1'1 109.5 . .
C4 C1' H1'2 109.5 . .
H1'1 C1' H1'2 109.5 . .
C4 C1' H1'3 109.5 . .
H1'1 C1' H1'3 109.5 . .
H1'2 C1' H1'3 109.5 . .
C4 C3' H3'1 109.5 . .
C4 C3' H3'2 109.5 . .
H3'1 C3' H3'2 109.5 . .
C4 C3' H3'3 109.5 . .
H3'1 C3' H3'3 109.5 . .
H3'2 C3' H3'3 109.5 . .
C4 C2' H2'1 109.5 . .
C4 C2' H2'2 109.5 . .
H2'1 C2' H2'2 109.5 . .
C4 C2' H2'3 109.5 . .
H2'1 C2' H2'3 109.5 . .
H2'2 C2' H2'3 109.5 . .

loop_
_geom_bond_atom_site_label_1
_geom_bond_atom_site_label_2
_geom_bond_distance
_geom_bond_site_symmetry_2
C4 C2 1.502(7) .
C4 C1 1.522(6) .
C4 C5 1.522(5) .
C4 C1' 1.527(7) .
C4 C3' 1.527(7) .
C4 C2' 1.542(7) .
C4 C3 1.551(6) .
C5 N2 1.329(4) .
C5 P1 1.743(3) .
C6 N1 1.331(4) .
C6 C7 1.520(5) .
C6 P1 1.751(3) .
C7 C10 1.519(6) .
C7 C8 1.525(6) .
C7 C9 1.537(5) .
C8 H8A 0.9600 .
C8 H8B 0.9600 .
C8 H8C 0.9600 .
C9 H9A 0.9600 .
C9 H9B 0.9600 .
C9 H9C 0.9600 .
C10 H10A 0.9600 .
C10 H10B 0.9600 .
C10 H10C 0.9600 .
C11 N3 1.331(4) .
C11 C12' 1.500(17) .
C11 C12 1.536(15) .
C11 P2 1.737(3) .
C12 C14 1.520(9) .
C12 C13 1.521(9) .
C12 C15 1.549(9) .
C13 H13A 0.9600 .
C13 H13B 0.9600 .
C13 H13C 0.9600 .
C14 H14A 0.9600 .
C14 H14B 0.9600 .
C14 H14C 0.9600 .
C15 H15A 0.9600 .
C15 H15B 0.9600 .
C15 H15C 0.9600 .
C16 O1 1.448(8) .
C16 C17 1.500(9) .
C16 H16A 0.9700 .
C16 H16B 0.9700 .
C17 C18 1.525(9) .
C17 H17A 0.9700 .
C17 H17B 0.9700 .
C18 C19 1.491(8) .
C18 H18A 0.9700 .
C18 H18B 0.9700 .
C19 O1 1.443(8) .
C19 H19A 0.9700 .
C19 H19B 0.9700 .
C12' C14' 1.516(9) .
C12' C13' 1.521(9) .
C12' C15' 1.554(9) .
C13' H13D 0.9600 .
C13' H13E 0.9600 .
C13' H13F 0.9600 .
C14' H14D 0.9600 .
C14' H14E 0.9600 .
C14' H14F 0.9600 .
C15' H15D 0.9600 .
C15' H15E 0.9600 .
C15' H15F 0.9600 .
C16' O1 1.450(8) .
C16' C17' 1.511(9) .
C16' H16C 0.9700 .
C16' H16D 0.9700 .
C17' C18' 1.494(9) .
C17' H17C 0.9700 .
C17' H17D 0.9700 .
C18' C19' 1.503(8) .
C18' H18C 0.9700 .
C18' H18D 0.9700 .
C19' O1 1.443(8) .
C19' H19C 0.9700 .
C19' H19D 0.9700 .
La1 N2 2.503(3) .
La1 N2 2.503(3) 2_756
La1 N3 2.524(3) .
La1 N3 2.524(3) 2_756
La1 N1 2.541(2) .
La1 N1 2.541(2) 2_756
La1 O1 2.543(2) .
La1 O1 2.543(2) 2_756
N1 N2 1.377(3) .
N3 N3 1.373(5) 2_756
P2 C11 1.737(3) 2_756
C1 H1A 0.9600 .
C1 H1B 0.9600 .
C1 H1C 0.9600 .
C2 H2A 0.9600 .
C2 H2B 0.9600 .
C2 H2C 0.9600 .
C3 H3A 0.9600 .
C3 H3B 0.9600 .
C3 H3C 0.9600 .
C1' H1'1 0.9600 .
C1' H1'2 0.9600 .
C1' H1'3 0.9600 .
C3' H3'1 0.9600 .
C3' H3'2 0.9600 .
C3' H3'3 0.9600 .
C2' H2'1 0.9600 .
C2' H2'2 0.9600 .
C2' H2'3 0.9600 .

loop_
_geom_torsion_atom_site_label_1
_geom_torsion_atom_site_label_2
_geom_torsion_atom_site_label_3
_geom_torsion_atom_site_label_4
_geom_torsion
_geom_torsion_site_symmetry_1
_geom_torsion_site_symmetry_4
C2 C4 C5 N2 39.6(7) . .
C1 C4 C5 N2 -175.8(6) . .
C1' C4 C5 N2 157.2(8) . .
C3' C4 C5 N2 -48.9(9) . .
C2' C4 C5 N2 64.9(7) . .
C3 C4 C5 N2 -77.5(6) . .
C2 C4 C5 P1 -142.6(7) . .
C1 C4 C5 P1 2.0(6) . .
C1' C4 C5 P1 -25.0(8) . .
C3' C4 C5 P1 128.9(9) . .
C2' C4 C5 P1 -117.3(7) . .
C3 C4 C5 P1 100.3(6) . .
N1 C6 C7 C10 -50.0(4) . .
P1 C6 C7 C10 133.1(3) . .
N1 C6 C7 C8 71.5(4) . .
P1 C6 C7 C8 -105.5(4) . .
N1 C6 C7 C9 -169.1(3) . .
P1 C6 C7 C9 13.9(5) . .
N3 C11 C12 C14 -47.4(10) . .
C12' C11 C12 C14 61(3) . .
P2 C11 C12 C14 138.6(7) . .
N3 C11 C12 C13 -171.3(7) . .
C12' C11 C12 C13 -63(3) . .
P2 C11 C12 C13 14.7(11) . .
N3 C11 C12 C15 71.3(8) . .
C12' C11 C12 C15 -180(4) . .
P2 C11 C12 C15 -102.7(7) . .
O1 C16 C17 C18 -26.7(18) . .
C16 C17 C18 C19 40.5(16) . .
C17 C18 C19 O1 -37.8(14) . .
N3 C11 C12' C14' 130.1(8) . .
C12 C11 C12' C14' 52(3) . .
P2 C11 C12' C14' -58.0(10) . .
N3 C11 C12' C13' 8.9(12) . .
C12 C11 C12' C13' -69(3) . .
P2 C11 C12' C13' -179.2(8) . .
N3 C11 C12' C15' -109.3(8) . .
C12 C11 C12' C15' 173(4) . .
P2 C11 C12' C15' 62.5(9) . .
O1 C16' C17' C18' 18(2) . .
C16' C17' C18' C19' -8.1(19) . .
C17' C18' C19' O1 -5.1(17) . .
C7 C6 N1 N2 -177.3(3) . .
P1 C6 N1 N2 0.1(3) . .
C7 C6 N1 La1 35(2) . .
P1 C6 N1 La1 -147.6(18) . .
N2 La1 N1 C6 149(2) . .
N2 La1 N1 C6 -32(2) 2_756 .
N3 La1 N1 C6 161.4(19) . .
N3 La1 N1 C6 123.1(19) 2_756 .
N1 La1 N1 C6 -37.8(19) 2_756 .
O1 La1 N1 C6 40.6(19) . .
O1 La1 N1 C6 -115(2) 2_756 .
N2 La1 N1 N2 178.78(4) 2_756 .
N3 La1 N1 N2 12.53(19) . .
N3 La1 N1 N2 -25.80(19) 2_756 .
N1 La1 N1 N2 173.29(18) 2_756 .
O1 La1 N1 N2 -108.25(17) . .
O1 La1 N1 N2 96.35(17) 2_756 .
C4 C5 N2 N1 176.9(3) . .
P1 C5 N2 N1 -1.2(4) . .
C4 C5 N2 La1 -20.1(16) . .
P1 C5 N2 La1 161.8(12) . .
C6 N1 N2 C5 0.7(4) . .
La1 N1 N2 C5 177.2(3) . .
C6 N1 N2 La1 -176.5(2) . .
N2 La1 N2 C5 -169.3(14) 2_756 .
N3 La1 N2 C5 26.5(14) . .
N3 La1 N2 C5 -5.1(14) 2_756 .
N1 La1 N2 C5 -163.9(15) . .
N1 La1 N2 C5 -173.8(13) 2_756 .
O1 La1 N2 C5 -94.4(14) . .
O1 La1 N2 C5 115.5(14) 2_756 .
N2 La1 N2 N1 -5.47(15) 2_756 .
N3 La1 N2 N1 -169.67(16) . .
N3 La1 N2 N1 158.71(16) 2_756 .
N1 La1 N2 N1 -9.9(3) 2_756 .
O1 La1 N2 N1 69.40(16) . .
O1 La1 N2 N1 -80.63(16) 2_756 .
C12' C11 N3 N3 173.0(6) . 2_756
C12 C11 N3 N3 -174.3(5) . 2_756
P2 C11 N3 N3 0.4(5) . 2_756
C12' C11 N3 La1 -9(3) . .
C12 C11 N3 La1 4(3) . .
P2 C11 N3 La1 178(100) . .
N2 La1 N3 C11 89(2) . .
N2 La1 N3 C11 -89(2) 2_756 .
N3 La1 N3 C11 -178(100) 2_756 .
N1 La1 N3 C11 82(2) . .
N1 La1 N3 C11 -76(2) 2_756 .
O1 La1 N3 C11 -178(100) . .
O1 La1 N3 C11 2(2) 2_756 .
N2 La1 N3 N3 -93.3(2) . 2_756
N2 La1 N3 N3 89.0(2) 2_756 2_756
N1 La1 N3 N3 -99.8(2) . 2_756
N1 La1 N3 N3 102.2(2) 2_756 2_756
O1 La1 N3 N3 -0.1(3) . 2_756
O1 La1 N3 N3 179.9(2) 2_756 2_756
C18 C19 O1 C19' 29(6) . .
C18 C19 O1 C16 21.5(16) . .
C18 C19 O1 C16' 15.7(19) . .
C18 C19 O1 La1 -161.6(7) . .
C18' C19' O1 C19 -151(7) . .
C18' C19' O1 C16 21.6(17) . .
C18' C19' O1 C16' 16.8(17) . .
C18' C19' O1 La1 -164.3(8) . .
C17 C16 O1 C19 3.7(19) . .
C17 C16 O1 C19' 1.7(19) . .
C17 C16 O1 C16' 156(10) . .
C17 C16 O1 La1 -172.8(8) . .
C17' C16' O1 C19 -18(2) . .
C17' C16' O1 C19' -21.3(19) . .
C17' C16' O1 C16 -48(8) . .
C17' C16' O1 La1 159.6(10) . .
N2 La1 O1 C19 -170.3(10) . .
N2 La1 O1 C19 1.7(10) 2_756 .
N3 La1 O1 C19 95.2(10) . .
N3 La1 O1 C19 95.1(10) 2_756 .
N1 La1 O1 C19 -140.4(10) . .
N1 La1 O1 C19 -29.8(10) 2_756 .
O1 La1 O1 C19 -84.8(10) 2_756 .
N2 La1 O1 C19' -166.5(13) . .
N2 La1 O1 C19' 5.5(12) 2_756 .
N3 La1 O1 C19' 99.0(13) . .
N3 La1 O1 C19' 98.9(13) 2_756 .
N1 La1 O1 C19' -136.6(13) . .
N1 La1 O1 C19' -26.0(12) 2_756 .
O1 La1 O1 C19' -81.0(12) 2_756 .
N2 La1 O1 C16 6.0(13) . .
N2 La1 O1 C16 178.0(13) 2_756 .
N3 La1 O1 C16 -88.5(13) . .
N3 La1 O1 C16 -88.6(13) 2_756 .
N1 La1 O1 C16 35.9(13) . .
N1 La1 O1 C16 146.5(13) 2_756 .
O1 La1 O1 C16 91.4(13) 2_756 .
N2 La1 O1 C16' 12.3(11) . .
N2 La1 O1 C16' -175.6(11) 2_756 .
N3 La1 O1 C16' -82.2(11) . .
N3 La1 O1 C16' -82.2(11) 2_756 .
N1 La1 O1 C16' 42.2(11) . .
N1 La1 O1 C16' 152.9(11) 2_756 .
O1 La1 O1 C16' 97.8(11) 2_756 .
N2 C5 P1 C6 1.0(3) . .
C4 C5 P1 C6 -176.9(3) . .
N1 C6 P1 C5 -0.6(2) . .
C7 C6 P1 C5 176.5(3) . .
N3 C11 P2 C11 -0.15(18) . 2_756
C12' C11 P2 C11 -172.6(7) . 2_756
C12 C11 P2 C11 174.1(6) . 2_756
